data_1558588
loop_
_publ_author_name
'Bedane, Kibrom Gebreheiwot'
'Brieger, Lukas'
'Strohmann, Carsten'
'Seo, Ean-Jeong'
'Efferth, Thomas'
'Spiteller, Michael'

_publ_section_title
;
 Cytotoxic Bufadienolides from the Leaves of <i>Melianthus major</i>.
;
_journal_issue 7
_journal_name_full 'Journal of natural products'
_journal_page_first 2122
_journal_page_last 2128
_journal_paper_doi 10.1021/acs.jnatprod.0c00060
_journal_volume 83
_journal_year 2020
_chemical_formula_moiety 'C30 H38 O10, H2 O'
_chemical_formula_sum 'C30 H40 O11'
_chemical_formula_weight 576.62
_space_group_crystal_system monoclinic
_space_group_IT_number 4
_space_group_name_Hall 'P 2yb'
_space_group_name_H-M_alt 'P 1 21 1'
_atom_sites_solution_hydrogens mixed
_atom_sites_solution_primary dual
_audit_creation_date 2019-02-19
_audit_creation_method
;
Olex2 1.2
(compiled 2018.05.29 svn.r3508 for OlexSys, GUI svn.r5506)
;
_cell_angle_alpha 90
_cell_angle_beta 101.307(3)
_cell_angle_gamma 90
_cell_formula_units_Z 2
_cell_length_a 13.4072(6)
_cell_length_b 7.2619(3)
_cell_length_c 14.8167(6)
_cell_measurement_reflns_used 2525
_cell_measurement_temperature 100
_cell_measurement_theta_max 50.20
_cell_measurement_theta_min 3.36
_cell_volume 1414.58(10)
_computing_cell_refinement 'SAINT V8.38A (?, 2016)'
_computing_data_reduction 'SAINT V8.38A (?, 2016)'
_computing_molecular_graphics 'Olex2 (Dolomanov et al., 2009)'
_computing_publication_material 'Olex2 (Dolomanov et al., 2009)'
_computing_structure_refinement 'XL (Sheldrick, 2008)'
_computing_structure_solution 'XT (Sheldrick, 2015)'
_diffrn_ambient_temperature 100.0
_diffrn_detector 'Bruker D8 VENTURE area detector'
_diffrn_detector_area_resol_mean 10.4167
_diffrn_detector_type 'CMOS PHOTON100 area detector'
_diffrn_measured_fraction_theta_full 1.000
_diffrn_measured_fraction_theta_max 1.000
_diffrn_measurement_device 'four-circle diffractometer'
_diffrn_measurement_device_type 'Bruker D8 VENTURE area detector'
_diffrn_measurement_method '\w and \f scans'
_diffrn_radiation_monochromator 'HELIOS mirror optics'
_diffrn_radiation_probe x-ray
_diffrn_radiation_type CuK\a
_diffrn_radiation_wavelength 1.54178
_diffrn_reflns_av_R_equivalents 0.0207
_diffrn_reflns_av_unetI/netI 0.0205
_diffrn_reflns_Laue_measured_fraction_full 1.000
_diffrn_reflns_Laue_measured_fraction_max 1.000
_diffrn_reflns_limit_h_max 16
_diffrn_reflns_limit_h_min -16
_diffrn_reflns_limit_k_max 8
_diffrn_reflns_limit_k_min -8
_diffrn_reflns_limit_l_max 17
_diffrn_reflns_limit_l_min -18
_diffrn_reflns_number 20855
_diffrn_reflns_point_group_measured_fraction_full 0.992
_diffrn_reflns_point_group_measured_fraction_max 0.988
_diffrn_reflns_theta_full 67.679
_diffrn_reflns_theta_max 69.986
_diffrn_reflns_theta_min 3.041
_diffrn_source 'microfocus sealed X-ray tube'
_diffrn_source_type 'Incoatec I\ms'
_diffrn_standards_number 0
_exptl_absorpt_coefficient_mu 0.858
_exptl_absorpt_correction_T_max 0.7538
_exptl_absorpt_correction_T_min 0.6598
_exptl_absorpt_correction_type multi-scan
_exptl_absorpt_process_details
'SADABS-2016/2 (Bruker,2016/2) was used for absorption correction. wR2(int) was 0.1469 before and 0.0366 after correction. The Ratio of minimum to maximum transmission is 0.8753. The \l/2 correction factor is Not present.'
_exptl_crystal_colour 'clear colourless'
_exptl_crystal_colour_lustre clear
_exptl_crystal_colour_primary colourless
_exptl_crystal_density_diffrn 1.354
_exptl_crystal_description needle
_exptl_crystal_F_000 616
_exptl_crystal_size_max 0.328
_exptl_crystal_size_mid 0.152
_exptl_crystal_size_min 0.074
_refine_diff_density_max 0.155
_refine_diff_density_min -0.186
_refine_diff_density_rms 0.037
_refine_ls_abs_structure_details
;
 Flack x determined using 2368 quotients [(I+)-(I-)]/[(I+)+(I-)]
 (Parsons, Flack and Wagner, Acta Cryst. B69 (2013) 249-259).
;
_refine_ls_abs_structure_Flack 0.00(2)
_refine_ls_extinction_method none
_refine_ls_goodness_of_fit_ref 1.053
_refine_ls_hydrogen_treatment mixed
_refine_ls_matrix_type full
_refine_ls_number_parameters 386
_refine_ls_number_reflns 5294
_refine_ls_number_restraints 1
_refine_ls_restrained_S_all 1.053
_refine_ls_R_factor_all 0.0248
_refine_ls_R_factor_gt 0.0248
_refine_ls_shift/su_max 0.000
_refine_ls_shift/su_mean 0.000
_refine_ls_structure_factor_coef Fsqd
_refine_ls_weighting_details 'w=1/[\s^2^(Fo^2^)+(0.0326P)^2^+0.2740P] where P=(Fo^2^+2Fc^2^)/3'
_refine_ls_weighting_scheme calc
_refine_ls_wR_factor_gt 0.0627
_refine_ls_wR_factor_ref 0.0628
_reflns_Friedel_coverage 0.822
_reflns_Friedel_fraction_full 0.983
_reflns_Friedel_fraction_max 0.975
_reflns_number_gt 5278
_reflns_number_total 5294
_reflns_threshold_expression 'I > 2\s(I)'
_cod_data_source_file np0c00060_si_002.cif
_cod_data_source_block b1446_0m
_cod_depositor_comments 'Adding full bibliography for 1558588--1558589.cif.'
_cod_database_code 1558588
_shelx_shelxl_version_number 2018/3
_shelx_space_group_comment
;
The symmetry employed for this shelxl refinement is uniquely defined
by the following loop, which should always be used as a source of
symmetry information in preference to the above space-group names.
They are only intended as comments.
;
_shelx_estimated_absorpt_t_max 0.939
_shelx_estimated_absorpt_t_min 0.766
_olex2_refinement_description
;
1. Fixed Uiso
 At 1.2 times of:
  All C(H) groups, All C(H,H) groups
 At 1.5 times of:
  All C(H,H,H) groups
2.a Ternary CH refined with riding coordinates:
 C6(H6), C14(H14), C15(H15), C22(H22), C25(H25)
2.b Secondary CH2 refined with riding coordinates:
 C7(H7A,H7B), C8(H8A,H8B), C12(H12A,H12B), C13(H13A,H13B), C16(H16A,H16B),
 C17(H17A,H17B), C21(H21A,H21B), C28(H28A,H28B)
2.c Aromatic/amide H refined with riding coordinates:
 C2(H2), C4(H4), C5(H5), C20(H20)
2.d Idealised Me refined as rotating group:
 C11(H11A,H11B,H11C), C24(H24A,H24B,H24C), C27(H27A,H27B,H27C), C30(H30A,H30B,
 H30C)
;
_olex2_submission_special_instructions 'No special instructions were received'

loop_
_space_group_symop_operation_xyz
'x, y, z'
'-x, y+1/2, -z'

loop_
_atom_site_label
_atom_site_type_symbol
_atom_site_fract_x
_atom_site_fract_y
_atom_site_fract_z
_atom_site_U_iso_or_equiv
_atom_site_adp_type
_atom_site_occupancy
_atom_site_site_symmetry_order
_atom_site_calc_flag
_atom_site_refinement_flags_posn
_atom_site_refinement_flags_adp
_atom_site_refinement_flags_occupancy
_atom_site_disorder_assembly
_atom_site_disorder_group
O1 O 1.08548(11) 0.4854(2) 0.67386(10) 0.0377(3) Uani 1 1 d . . . . .
O2 O 0.92092(10) 0.51804(19) 0.67062(8) 0.0286(3) Uani 1 1 d . . . . .
O3 O 0.73878(8) 0.58232(17) 0.30889(7) 0.0182(2) Uani 1 1 d . . . . .
H3 H 0.746(2) 0.470(4) 0.2944(18) 0.041(7) Uiso 1 1 d . . . . .
O4 O 0.36488(9) 0.08544(17) 0.22293(8) 0.0256(3) Uani 1 1 d . . . . .
O5 O 0.11638(8) 0.60351(18) 0.20520(8) 0.0228(3) Uani 1 1 d . . . . .
O6 O 0.15630(9) 0.5769(2) 0.35962(8) 0.0296(3) Uani 1 1 d . . . . .
O7 O 0.15469(9) 0.63441(16) 0.03780(8) 0.0224(3) Uani 1 1 d . . . . .
O8 O 0.12949(13) 0.9153(2) -0.02556(11) 0.0447(4) Uani 1 1 d . . . . .
O9 O 0.31877(8) 0.37779(15) 0.03051(7) 0.0183(2) Uani 1 1 d . . . . .
O10 O 0.33321(10) 0.54267(18) -0.09505(8) 0.0273(3) Uani 1 1 d . . . . .
C1 C 1.00308(13) 0.5302(2) 0.62822(13) 0.0273(4) Uani 1 1 d . . . . .
C2 C 0.82500(13) 0.5622(2) 0.62534(11) 0.0228(3) Uani 1 1 d . . . . .
H2 H 0.770657 0.550712 0.657586 0.027 Uiso 1 1 calc R . . . .
C3 C 0.80348(12) 0.6209(2) 0.53798(11) 0.0183(3) Uani 1 1 d . . . . .
C4 C 0.88771(13) 0.6376(2) 0.49176(11) 0.0213(3) Uani 1 1 d . . . . .
H4 H 0.876171 0.679885 0.429919 0.026 Uiso 1 1 calc R . . . .
C5 C 0.98306(13) 0.5940(3) 0.53490(12) 0.0262(4) Uani 1 1 d . . . . .
H5 H 1.037624 0.605703 0.502943 0.031 Uiso 1 1 calc R . . . .
C6 C 0.69527(12) 0.6684(2) 0.49325(11) 0.0166(3) Uani 1 1 d . . . . .
H6 H 0.656558 0.686015 0.543839 0.020 Uiso 1 1 calc R . . . .
C7 C 0.68696(12) 0.8507(2) 0.43762(11) 0.0180(3) Uani 1 1 d . . . . .
H7A H 0.652078 0.945982 0.467863 0.022 Uiso 1 1 calc R . . . .
H7B H 0.755546 0.896555 0.433756 0.022 Uiso 1 1 calc R . . . .
C8 C 0.62536(12) 0.8086(2) 0.34058(11) 0.0179(3) Uani 1 1 d . . . . .
H8A H 0.552713 0.840024 0.336162 0.022 Uiso 1 1 calc R . . . .
H8B H 0.652191 0.878703 0.293227 0.022 Uiso 1 1 calc R . . . .
C9 C 0.63884(11) 0.6004(2) 0.32848(10) 0.0150(3) Uani 1 1 d . . . . .
C10 C 0.63607(11) 0.5219(2) 0.42545(10) 0.0156(3) Uani 1 1 d . . . . .
C11 C 0.67985(13) 0.3278(2) 0.44129(11) 0.0204(3) Uani 1 1 d . . . . .
H11A H 0.749988 0.327081 0.431349 0.031 Uiso 1 1 calc GR . . . .
H11B H 0.638630 0.242420 0.398143 0.031 Uiso 1 1 calc GR . . . .
H11C H 0.679020 0.289475 0.504554 0.031 Uiso 1 1 calc GR . . . .
C12 C 0.52486(12) 0.5240(2) 0.43948(10) 0.0185(3) Uani 1 1 d . . . . .
H12A H 0.522211 0.465227 0.499259 0.022 Uiso 1 1 calc R . . . .
H12B H 0.502776 0.653475 0.442671 0.022 Uiso 1 1 calc R . . . .
C13 C 0.45019(12) 0.4255(2) 0.36393(10) 0.0193(3) Uani 1 1 d . . . . .
H13A H 0.380612 0.436029 0.376605 0.023 Uiso 1 1 calc R . . . .
H13B H 0.467862 0.293104 0.364019 0.023 Uiso 1 1 calc R . . . .
C14 C 0.45235(11) 0.5075(2) 0.26922(10) 0.0154(3) Uani 1 1 d . . . . .
H14 H 0.430503 0.638989 0.270636 0.019 Uiso 1 1 calc R . . . .
C15 C 0.56159(11) 0.5079(2) 0.25096(10) 0.0157(3) Uani 1 1 d . . . . .
H15 H 0.582781 0.376406 0.247960 0.019 Uiso 1 1 calc R . . . .
C16 C 0.56548(12) 0.5952(2) 0.15749(10) 0.0194(3) Uani 1 1 d . . . . .
H16A H 0.549656 0.728057 0.159724 0.023 Uiso 1 1 calc R . . . .
H16B H 0.635301 0.583432 0.145521 0.023 Uiso 1 1 calc R . . . .
C17 C 0.49071(12) 0.5057(2) 0.07841(10) 0.0192(3) Uani 1 1 d . . . . .
H17A H 0.491636 0.574442 0.020864 0.023 Uiso 1 1 calc R . . . .
H17B H 0.512794 0.377930 0.069833 0.023 Uiso 1 1 calc R . . . .
C18 C 0.38221(12) 0.5031(2) 0.09633(10) 0.0171(3) Uani 1 1 d . . . . .
C19 C 0.37593(12) 0.4103(2) 0.18978(11) 0.0162(3) Uani 1 1 d . . . . .
C20 C 0.40514(12) 0.2067(2) 0.18743(11) 0.0190(3) Uani 1 1 d . . . . .
H20 H 0.458054 0.174071 0.156190 0.023 Uiso 1 1 calc R . . . .
C21 C 0.26490(12) 0.4173(2) 0.20372(11) 0.0182(3) Uani 1 1 d . . . . .
H21A H 0.221805 0.342664 0.155279 0.022 Uiso 1 1 calc R . . . .
H21B H 0.261306 0.361663 0.263993 0.022 Uiso 1 1 calc R . . . .
C22 C 0.22300(12) 0.6116(2) 0.20038(11) 0.0196(3) Uani 1 1 d . . . . .
H22 H 0.260574 0.682775 0.254228 0.024 Uiso 1 1 calc R . . . .
C23 C 0.09380(12) 0.5763(2) 0.28928(11) 0.0224(3) Uani 1 1 d . . . . .
C24 C -0.01854(13) 0.5483(3) 0.28120(12) 0.0283(4) Uani 1 1 d . . . . .
H24A H -0.051596 0.667599 0.284979 0.042 Uiso 1 1 calc GR . . . .
H24B H -0.030724 0.468729 0.331374 0.042 Uiso 1 1 calc GR . . . .
H24C H -0.046635 0.490119 0.221984 0.042 Uiso 1 1 calc GR . . . .
C25 C 0.23003(13) 0.7130(2) 0.11211(11) 0.0208(3) Uani 1 1 d . . . . .
H25 H 0.213736 0.845916 0.119264 0.025 Uiso 1 1 calc R . . . .
C26 C 0.10644(14) 0.7558(3) -0.02517(12) 0.0267(4) Uani 1 1 d . . . . .
C27 C 0.02343(15) 0.6671(3) -0.09297(13) 0.0349(4) Uani 1 1 d . . . . .
H27A H 0.050533 0.623964 -0.146037 0.052 Uiso 1 1 calc GR . . . .
H27B H -0.030941 0.756681 -0.113495 0.052 Uiso 1 1 calc GR . . . .
H27C H -0.003847 0.562226 -0.063914 0.052 Uiso 1 1 calc GR . . . .
C28 C 0.33643(12) 0.6978(2) 0.09093(11) 0.0194(3) Uani 1 1 d . . . . .
H28A H 0.382578 0.777845 0.134428 0.023 Uiso 1 1 calc R . . . .
H28B H 0.334495 0.746478 0.028204 0.023 Uiso 1 1 calc R . . . .
C29 C 0.29392(13) 0.4187(2) -0.05949(11) 0.0208(3) Uani 1 1 d . . . . .
C30 C 0.21160(13) 0.2951(3) -0.10824(12) 0.0257(4) Uani 1 1 d . . . . .
H30A H 0.221836 0.170517 -0.082650 0.039 Uiso 1 1 calc GR . . . .
H30B H 0.213608 0.291832 -0.173983 0.039 Uiso 1 1 calc GR . . . .
H30C H 0.145378 0.341815 -0.100061 0.039 Uiso 1 1 calc GR . . . .
O11 O 1.22973(13) 0.7366(2) 0.75421(13) 0.0492(5) Uani 1 1 d . . . . .
H11D H 1.186(2) 0.666(4) 0.7242(18) 0.043(7) Uiso 1 1 d . . . . .
H11E H 1.263(2) 0.680(4) 0.7998(19) 0.044(7) Uiso 1 1 d . . . . .

loop_
_atom_site_aniso_label
_atom_site_aniso_U_11
_atom_site_aniso_U_22
_atom_site_aniso_U_33
_atom_site_aniso_U_23
_atom_site_aniso_U_13
_atom_site_aniso_U_12
O1 0.0285(7) 0.0326(7) 0.0431(8) 0.0012(6) -0.0148(6) 0.0015(6)
O2 0.0300(6) 0.0288(7) 0.0222(6) 0.0016(5) -0.0066(5) 0.0013(6)
O3 0.0145(5) 0.0206(6) 0.0202(5) -0.0033(5) 0.0052(4) -0.0011(4)
O4 0.0302(6) 0.0171(6) 0.0303(6) 0.0020(5) 0.0081(5) -0.0022(5)
O5 0.0151(5) 0.0300(6) 0.0231(6) -0.0031(5) 0.0032(4) 0.0030(5)
O6 0.0232(6) 0.0414(8) 0.0239(6) -0.0011(6) 0.0038(5) 0.0000(6)
O7 0.0212(5) 0.0224(6) 0.0212(6) 0.0013(5) -0.0018(4) 0.0047(5)
O8 0.0559(10) 0.0317(8) 0.0415(8) 0.0153(7) -0.0026(7) 0.0020(7)
O9 0.0180(5) 0.0176(6) 0.0186(5) -0.0019(4) 0.0018(4) -0.0004(4)
O10 0.0342(6) 0.0256(7) 0.0191(5) 0.0027(5) -0.0017(5) -0.0024(5)
C1 0.0239(8) 0.0202(8) 0.0329(9) -0.0038(7) -0.0064(7) -0.0016(7)
C2 0.0253(8) 0.0207(8) 0.0204(8) -0.0012(6) 0.0000(6) -0.0006(7)
C3 0.0218(8) 0.0138(7) 0.0182(7) -0.0035(6) 0.0013(6) 0.0000(6)
C4 0.0220(8) 0.0206(8) 0.0202(8) -0.0013(6) 0.0015(6) 0.0002(6)
C5 0.0212(8) 0.0251(9) 0.0310(9) -0.0039(7) 0.0019(6) 0.0005(7)
C6 0.0201(7) 0.0141(7) 0.0164(7) -0.0013(6) 0.0060(6) 0.0010(6)
C7 0.0202(7) 0.0134(7) 0.0202(8) -0.0007(6) 0.0035(6) 0.0004(6)
C8 0.0195(7) 0.0150(7) 0.0192(7) 0.0029(6) 0.0036(6) 0.0000(6)
C9 0.0135(6) 0.0149(7) 0.0173(7) 0.0014(6) 0.0046(5) -0.0001(6)
C10 0.0176(7) 0.0142(7) 0.0149(7) -0.0002(6) 0.0031(5) -0.0001(6)
C11 0.0259(8) 0.0138(7) 0.0200(8) 0.0005(6) 0.0009(6) 0.0008(6)
C12 0.0193(7) 0.0211(8) 0.0160(7) 0.0022(6) 0.0061(6) -0.0016(7)
C13 0.0190(8) 0.0222(8) 0.0175(8) 0.0023(6) 0.0052(6) -0.0038(6)
C14 0.0142(7) 0.0154(7) 0.0171(7) 0.0009(6) 0.0039(5) -0.0008(6)
C15 0.0158(7) 0.0158(7) 0.0160(7) 0.0002(6) 0.0043(5) -0.0012(6)
C16 0.0169(7) 0.0240(8) 0.0175(7) 0.0018(6) 0.0043(6) -0.0043(7)
C17 0.0192(7) 0.0231(8) 0.0160(7) 0.0004(6) 0.0048(6) -0.0015(7)
C18 0.0180(7) 0.0168(7) 0.0157(7) -0.0006(6) 0.0014(6) -0.0011(6)
C19 0.0146(7) 0.0171(7) 0.0173(7) 0.0007(6) 0.0040(6) -0.0011(6)
C20 0.0173(7) 0.0197(8) 0.0194(7) -0.0008(6) 0.0019(6) 0.0003(6)
C21 0.0152(7) 0.0192(8) 0.0205(7) -0.0001(6) 0.0038(6) -0.0009(6)
C22 0.0155(7) 0.0228(8) 0.0205(7) -0.0024(6) 0.0033(6) 0.0016(6)
C23 0.0201(7) 0.0234(8) 0.0245(8) -0.0045(7) 0.0062(6) 0.0027(7)
C24 0.0197(8) 0.0352(10) 0.0309(9) -0.0078(8) 0.0075(7) 0.0004(7)
C25 0.0215(8) 0.0175(8) 0.0222(8) -0.0009(7) 0.0012(6) 0.0033(6)
C26 0.0254(9) 0.0324(10) 0.0231(8) 0.0082(7) 0.0071(7) 0.0087(8)
C27 0.0267(9) 0.0461(12) 0.0285(9) 0.0097(9) -0.0028(7) 0.0058(9)
C28 0.0227(8) 0.0160(8) 0.0188(7) 0.0020(6) 0.0025(6) -0.0004(6)
C29 0.0201(8) 0.0212(8) 0.0196(7) -0.0020(7) 0.0005(6) 0.0061(7)
C30 0.0207(8) 0.0298(9) 0.0247(8) -0.0071(7) -0.0005(7) 0.0024(7)
O11 0.0418(9) 0.0426(9) 0.0509(9) 0.0292(8) -0.0208(8) -0.0212(8)

loop_
_atom_type_symbol
_atom_type_description
_atom_type_scat_dispersion_real
_atom_type_scat_dispersion_imag
_atom_type_scat_source
C C 0.0181 0.0091 'International Tables Vol C Tables 4.2.6.8 and 6.1.1.4'
H H 0.0000 0.0000 'International Tables Vol C Tables 4.2.6.8 and 6.1.1.4'
O O 0.0492 0.0322 'International Tables Vol C Tables 4.2.6.8 and 6.1.1.4'

loop_
_geom_angle_atom_site_label_1
_geom_angle_atom_site_label_2
_geom_angle_atom_site_label_3
_geom_angle
_geom_angle_site_symmetry_1
_geom_angle_site_symmetry_3
_geom_angle_publ_flag
C2 O2 C1 121.46(14) . . ?
C9 O3 H3 107.6(17) . . ?
C23 O5 C22 116.94(12) . . ?
C26 O7 C25 115.65(14) . . ?
C29 O9 C18 121.24(12) . . ?
O1 C1 O2 116.69(17) . . ?
O1 C1 C5 126.77(18) . . ?
O2 C1 C5 116.54(14) . . ?
O2 C2 H2 118.2 . . ?
C3 C2 O2 123.54(16) . . ?
C3 C2 H2 118.2 . . ?
C2 C3 C4 116.56(15) . . ?
C2 C3 C6 120.16(15) . . ?
C4 C3 C6 123.27(14) . . ?
C3 C4 H4 119.5 . . ?
C5 C4 C3 120.98(15) . . ?
C5 C4 H4 119.5 . . ?
C1 C5 H5 119.6 . . ?
C4 C5 C1 120.90(16) . . ?
C4 C5 H5 119.6 . . ?
C3 C6 H6 107.2 . . ?
C3 C6 C7 112.96(13) . . ?
C3 C6 C10 116.60(12) . . ?
C7 C6 H6 107.2 . . ?
C7 C6 C10 105.30(12) . . ?
C10 C6 H6 107.2 . . ?
C6 C7 H7A 110.3 . . ?
C6 C7 H7B 110.3 . . ?
H7A C7 H7B 108.5 . . ?
C8 C7 C6 107.17(13) . . ?
C8 C7 H7A 110.3 . . ?
C8 C7 H7B 110.3 . . ?
C7 C8 H8A 110.9 . . ?
C7 C8 H8B 110.9 . . ?
H8A C8 H8B 108.9 . . ?
C9 C8 C7 104.50(13) . . ?
C9 C8 H8A 110.9 . . ?
C9 C8 H8B 110.9 . . ?
O3 C9 C8 104.49(12) . . ?
O3 C9 C10 110.30(12) . . ?
O3 C9 C15 109.13(12) . . ?
C8 C9 C10 103.21(12) . . ?
C8 C9 C15 115.99(13) . . ?
C15 C9 C10 113.26(12) . . ?
C9 C10 C6 104.05(12) . . ?
C11 C10 C6 113.37(12) . . ?
C11 C10 C9 113.76(13) . . ?
C11 C10 C12 109.88(13) . . ?
C12 C10 C6 106.73(12) . . ?
C12 C10 C9 108.64(12) . . ?
C10 C11 H11A 109.5 . . ?
C10 C11 H11B 109.5 . . ?
C10 C11 H11C 109.5 . . ?
H11A C11 H11B 109.5 . . ?
H11A C11 H11C 109.5 . . ?
H11B C11 H11C 109.5 . . ?
C10 C12 H12A 108.7 . . ?
C10 C12 H12B 108.7 . . ?
H12A C12 H12B 107.6 . . ?
C13 C12 C10 114.11(13) . . ?
C13 C12 H12A 108.7 . . ?
C13 C12 H12B 108.7 . . ?
C12 C13 H13A 109.4 . . ?
C12 C13 H13B 109.4 . . ?
C12 C13 C14 111.27(13) . . ?
H13A C13 H13B 108.0 . . ?
C14 C13 H13A 109.4 . . ?
C14 C13 H13B 109.4 . . ?
C13 C14 H14 107.1 . . ?
C13 C14 C15 110.57(12) . . ?
C13 C14 C19 112.71(12) . . ?
C15 C14 H14 107.1 . . ?
C15 C14 C19 111.88(12) . . ?
C19 C14 H14 107.1 . . ?
C9 C15 H15 107.1 . . ?
C14 C15 C9 113.14(12) . . ?
C14 C15 H15 107.1 . . ?
C16 C15 C9 110.86(12) . . ?
C16 C15 C14 111.18(12) . . ?
C16 C15 H15 107.1 . . ?
C15 C16 H16A 109.1 . . ?
C15 C16 H16B 109.1 . . ?
H16A C16 H16B 107.8 . . ?
C17 C16 C15 112.54(13) . . ?
C17 C16 H16A 109.1 . . ?
C17 C16 H16B 109.1 . . ?
C16 C17 H17A 109.2 . . ?
C16 C17 H17B 109.2 . . ?
H17A C17 H17B 107.9 . . ?
C18 C17 C16 112.05(12) . . ?
C18 C17 H17A 109.2 . . ?
C18 C17 H17B 109.2 . . ?
O9 C18 C17 109.75(12) . . ?
O9 C18 C19 101.33(12) . . ?
O9 C18 C28 111.11(12) . . ?
C17 C18 C19 112.28(12) . . ?
C17 C18 C28 111.28(13) . . ?
C28 C18 C19 110.70(13) . . ?
C18 C19 C14 109.37(12) . . ?
C20 C19 C14 108.61(13) . . ?
C20 C19 C18 109.79(12) . . ?
C20 C19 C21 107.00(12) . . ?
C21 C19 C14 112.96(12) . . ?
C21 C19 C18 109.07(12) . . ?
O4 C20 C19 123.83(14) . . ?
O4 C20 H20 118.1 . . ?
C19 C20 H20 118.1 . . ?
C19 C21 H21A 109.0 . . ?
C19 C21 H21B 109.0 . . ?
H21A C21 H21B 107.8 . . ?
C22 C21 C19 112.78(13) . . ?
C22 C21 H21A 109.0 . . ?
C22 C21 H21B 109.0 . . ?
O5 C22 C21 108.91(13) . . ?
O5 C22 H22 109.2 . . ?
O5 C22 C25 106.90(12) . . ?
C21 C22 H22 109.2 . . ?
C21 C22 C25 113.20(13) . . ?
C25 C22 H22 109.2 . . ?
O5 C23 C24 110.40(14) . . ?
O6 C23 O5 123.63(15) . . ?
O6 C23 C24 125.97(15) . . ?
C23 C24 H24A 109.5 . . ?
C23 C24 H24B 109.5 . . ?
C23 C24 H24C 109.5 . . ?
H24A C24 H24B 109.5 . . ?
H24A C24 H24C 109.5 . . ?
H24B C24 H24C 109.5 . . ?
O7 C25 C22 108.05(13) . . ?
O7 C25 H25 108.9 . . ?
O7 C25 C28 110.76(13) . . ?
C22 C25 H25 108.9 . . ?
C22 C25 C28 111.14(13) . . ?
C28 C25 H25 108.9 . . ?
O7 C26 C27 112.05(16) . . ?
O8 C26 O7 122.97(18) . . ?
O8 C26 C27 124.98(17) . . ?
C26 C27 H27A 109.5 . . ?
C26 C27 H27B 109.5 . . ?
C26 C27 H27C 109.5 . . ?
H27A C27 H27B 109.5 . . ?
H27A C27 H27C 109.5 . . ?
H27B C27 H27C 109.5 . . ?
C18 C28 H28A 108.3 . . ?
C18 C28 H28B 108.3 . . ?
C25 C28 C18 115.88(13) . . ?
C25 C28 H28A 108.3 . . ?
C25 C28 H28B 108.3 . . ?
H28A C28 H28B 107.4 . . ?
O9 C29 C30 111.29(15) . . ?
O10 C29 O9 123.41(15) . . ?
O10 C29 C30 125.29(15) . . ?
C29 C30 H30A 109.5 . . ?
C29 C30 H30B 109.5 . . ?
C29 C30 H30C 109.5 . . ?
H30A C30 H30B 109.5 . . ?
H30A C30 H30C 109.5 . . ?
H30B C30 H30C 109.5 . . ?
H11D O11 H11E 110(3) . . ?

loop_
_geom_bond_atom_site_label_1
_geom_bond_atom_site_label_2
_geom_bond_distance
_geom_bond_site_symmetry_2
_geom_bond_publ_flag
O1 C1 1.221(2) . ?
O2 C1 1.374(2) . ?
O2 C2 1.367(2) . ?
O3 H3 0.85(3) . ?
O3 C9 1.4316(17) . ?
O4 C20 1.206(2) . ?
O5 C22 1.4464(18) . ?
O5 C23 1.353(2) . ?
O6 C23 1.202(2) . ?
O7 C25 1.457(2) . ?
O7 C26 1.353(2) . ?
O8 C26 1.199(3) . ?
O9 C18 1.4754(19) . ?
O9 C29 1.343(2) . ?
O10 C29 1.214(2) . ?
C1 C5 1.433(3) . ?
C2 H2 0.9500 . ?
C2 C3 1.339(2) . ?
C3 C4 1.436(2) . ?
C3 C6 1.512(2) . ?
C4 H4 0.9500 . ?
C4 C5 1.350(2) . ?
C5 H5 0.9500 . ?
C6 H6 1.0000 . ?
C6 C7 1.552(2) . ?
C6 C10 1.568(2) . ?
C7 H7A 0.9900 . ?
C7 H7B 0.9900 . ?
C7 C8 1.542(2) . ?
C8 H8A 0.9900 . ?
C8 H8B 0.9900 . ?
C8 C9 1.537(2) . ?
C9 C10 1.553(2) . ?
C9 C15 1.542(2) . ?
C10 C11 1.527(2) . ?
C10 C12 1.545(2) . ?
C11 H11A 0.9800 . ?
C11 H11B 0.9800 . ?
C11 H11C 0.9800 . ?
C12 H12A 0.9900 . ?
C12 H12B 0.9900 . ?
C12 C13 1.525(2) . ?
C13 H13A 0.9900 . ?
C13 H13B 0.9900 . ?
C13 C14 1.530(2) . ?
C14 H14 1.0000 . ?
C14 C15 1.5406(19) . ?
C14 C19 1.569(2) . ?
C15 H15 1.0000 . ?
C15 C16 1.533(2) . ?
C16 H16A 0.9900 . ?
C16 H16B 0.9900 . ?
C16 C17 1.529(2) . ?
C17 H17A 0.9900 . ?
C17 H17B 0.9900 . ?
C17 C18 1.529(2) . ?
C18 C19 1.557(2) . ?
C18 C28 1.537(2) . ?
C19 C20 1.532(2) . ?
C19 C21 1.543(2) . ?
C20 H20 0.9500 . ?
C21 H21A 0.9900 . ?
C21 H21B 0.9900 . ?
C21 C22 1.516(2) . ?
C22 H22 1.0000 . ?
C22 C25 1.520(2) . ?
C23 C24 1.501(2) . ?
C24 H24A 0.9800 . ?
C24 H24B 0.9800 . ?
C24 H24C 0.9800 . ?
C25 H25 1.0000 . ?
C25 C28 1.523(2) . ?
C26 C27 1.492(3) . ?
C27 H27A 0.9800 . ?
C27 H27B 0.9800 . ?
C27 H27C 0.9800 . ?
C28 H28A 0.9900 . ?
C28 H28B 0.9900 . ?
C29 C30 1.494(2) . ?
C30 H30A 0.9800 . ?
C30 H30B 0.9800 . ?
C30 H30C 0.9800 . ?
O11 H11D 0.84(3) . ?
O11 H11E 0.84(3) . ?
